data_8101001
loop_
_publ_author_name
'Shan, Yongkui'
'Huang, Songping D.'

_publ_section_title
;
Crystal structure of bis(R-(+)-1-phenylethylammonium) 
tetraaquatrioxolatodiferrate, 
[C~6~H~5~CH(CH~3~)NH~3~]~2~[Fe~2~(C~2~O~4~)~3~(H~2~O)~4~]
;
_journal_issue 3
_journal_name_full 'Zeitschrift f\"ur Kristallographie - New Crystal Structures'
_journal_page_first 373
_journal_page_last 374
_journal_volume 216
_journal_year 2001
_chemical_formula_structural '[C6 H5 CH(CH3)NH3]2 [Fe2 (C2 O4)3 (H2 O)4]'
_chemical_formula_sum 'C11 H16 Fe N O8'
_chemical_formula_weight 346.10
_space_group_IT_number 5
_symmetry_cell_setting monoclinic
_symmetry_space_group_name_Hall 'C 2y'
_symmetry_space_group_name_H-M 'C 1 2 1'
_cell_angle_alpha 90
_cell_angle_beta 90.105(2)
_cell_angle_gamma 90
_cell_formula_units_Z 4
_cell_length_a 11.0473(9)
_cell_length_b 7.5605(6)
_cell_length_c 17.162(1)
_cell_measurement_temperature 296.7
_cell_volume 1433.4(2)
_diffrn_ambient_temperature 296(1)
_exptl_crystal_density_diffrn 1.604
_cod_depositor_comments
;
 Marking atoms 'C(11)' and 'C(12)' as having full occupancies ('1.000') instead
 of partial ones ('0.500') after consulting the original publication.

 Antanas Vaitkus,
 2017-07-12

 Marking attached hydrogen atoms.

 Antanas Vaitkus,
 2017-07-12
;
_cod_original_sg_symbol_H-M 'C 2'
_cod_database_code 8101001

loop_
_symmetry_equiv_pos_as_xyz
'  +x,  +y,  +z'
'1/2+x,1/2+y,  +z'
'  -x,  +y,  -z'
'1/2-x,1/2+y,  -z'

loop_
_atom_site_label
_atom_site_fract_x
_atom_site_fract_y
_atom_site_fract_z
_atom_site_U_iso_or_equiv
_atom_site_occupancy
_atom_site_refinement_flags
_atom_site_adp_type
_atom_site_calc_flag
_atom_site_calc_attached_atom
_atom_site_attached_hydrogens
Fe 0.20963(6) 0.0104 0.40933(4) 0.0258(2) 1.000 . Uani d ? 0
O(1) 0.3326(8) -0.171(1) 0.3575(6) 0.034(2) 1.000 . Uani d ? 0
O(2) 0.5064(7) -0.170(1) 0.2906(5) 0.033(2) 1.000 . Uani d ? 0
O(3) 0.5072(9) 0.184(1) 0.2882(6) 0.046(3) 1.000 . Uani d ? 0
O(4) 0.3306(7) 0.1863(9) 0.3531(5) 0.026(2) 1.000 . Uani d ? 0
O(5) 0.3138(3) 0.007(1) 0.5137(2) 0.036(1) 1.000 . Uani d ? 2
O(6) 0.1018(3) 0.005(1) 0.3076(2) 0.035(1) 1.000 . Uani d ? 2
O(7) 0.0817(7) -0.170(1) 0.4636(5) 0.024(2) 1.000 . Uani d ? 0
O(8) 0.0866(9) 0.185(1) 0.4634(6) 0.030(2) 1.000 . Uani d ? 0
N 0.7470(4) 0.008(2) 0.2834(3) 0.030(1) 1.000 . Uani d ? 0
C(1) 0.770(1) -0.126(1) 0.1535(6) 0.039(2) 1.000 . Uani d ? 0
C(2) 0.6514(9) -0.173(1) 0.1338(5) 0.063(3) 1.000 . Uani d ? 0
C(3) 0.630(2) -0.316(2) 0.0851(6) 0.104(5) 1.000 . Uani d ? 0
C(4) 0.720(2) -0.405(2) 0.0524(7) 0.113(6) 1.000 . Uani d ? 0
C(5) 0.838(2) -0.365(2) 0.0710(8) 0.115(6) 1.000 . Uani d ? 0
C(6) 0.861(1) -0.228(2) 0.1216(5) 0.071(3) 1.000 . Uani d ? 0
C(7) 0.7965(6) 0.030(2) 0.2032(4) 0.035(2) 1.000 . Uani d ? 0
C(8) 0.751(1) 0.202(1) 0.1676(8) 0.050(3) 1.000 . Uani d ? 0
C(9) 0.416(1) -0.093(1) 0.3237(7) 0.024(3) 1.000 . Uani d ? 0
C(10) 0.426(1) 0.114(2) 0.3218(7) 0.027(3) 1.000 . Uani d ? 0
C(11) 0.0000 -0.087(2) 0.5000 0.027(4) 1.000 ST Uani d ? 0
C(12) 0.0000 0.118(2) 0.5000 0.018(4) 1.000 ST Uani d ? 0
H(1) 0.5853 -0.1067 0.1537 0.076 1.000 . Uiso c ? 0
H(2) 0.5492 -0.3506 0.0750 0.125 1.000 . Uiso c ? 0
H(3) 0.7021 -0.4958 0.0160 0.136 1.000 . Uiso c ? 0
H(4) 0.9025 -0.4316 0.0492 0.138 1.000 . Uiso c ? 0
H(5) 0.9430 -0.2025 0.1351 0.085 1.000 . Uiso c ? 0
H(6) 0.8820 0.0382 0.2077 0.042 1.000 . Uiso c ? 0
H(7) 0.7833 0.2149 0.1165 0.060 1.000 . Uiso c ? 0
H(8) 0.7770 0.2988 0.1989 0.060 1.000 . Uiso c ? 0
H(9) 0.6653 0.2006 0.1651 0.060 1.000 . Uiso c ? 0
H(10) 0.6665 0.0204 0.2840 0.048 1.000 . Uiso c ? 0
H(11) 0.7700 -0.0796 0.3145 0.048 1.000 . Uiso c ? 0
H(12) 0.7690 0.0963 0.3170 0.048 1.000 . Uiso c ? 0

loop_
_atom_site_aniso_label
_atom_site_aniso_U_11
_atom_site_aniso_U_22
_atom_site_aniso_U_33
_atom_site_aniso_U_12
_atom_site_aniso_U_13
_atom_site_aniso_U_23
Fe 0.0194(4) 0.0173(4) 0.0408(5) 0.0003(9) 0.0076(3) 0.000(1)
O(1) 0.030(5) 0.021(4) 0.051(5) -0.002(4) 0.014(4) -0.002(4)
O(2) 0.023(5) 0.028(5) 0.048(5) 0.002(3) 0.018(4) 0.002(4)
O(3) 0.042(6) 0.026(5) 0.071(6) -0.017(4) 0.018(5) -0.001(5)
O(4) 0.018(4) 0.013(4) 0.046(5) -0.003(3) 0.006(4) 0.000(3)
O(5) 0.036(2) 0.020(2) 0.052(2) -0.010(5) -0.005(2) -0.004(5)
O(6) 0.035(2) 0.021(2) 0.048(2) 0.011(5) -0.003(2) -0.003(5)
O(7) 0.013(4) 0.017(4) 0.041(5) -0.001(3) 0.010(3) 0.001(4)
O(8) 0.034(5) 0.012(4) 0.044(5) -0.004(4) 0.011(4) 0.002(4)
N 0.029(2) 0.023(2) 0.037(2) 0.007(6) 0.001(2) -0.005(6)
C(1) 0.058(5) 0.023(5) 0.035(5) 0.000(4) 0.003(4) -0.002(4)
C(2) 0.071(6) 0.077(8) 0.042(4) -0.032(5) 0.007(4) -0.008(5)
C(3) 0.17(1) 0.10(1) 0.044(6) -0.08(1) 0.002(7) -0.010(7)
C(4) 0.26(2) 0.044(6) 0.038(6) -0.02(1) -0.001(9) -0.003(5)
C(5) 0.21(2) 0.060(8) 0.073(9) 0.06(1) 0.02(1) -0.009(7)
C(6) 0.098(7) 0.061(6) 0.053(5) 0.037(6) 0.006(5) -0.006(5)
C(7) 0.027(3) 0.037(6) 0.041(3) -0.006(4) 0.003(2) -0.003(5)
C(8) 0.070(7) 0.027(6) 0.053(6) 0.003(5) -0.004(5) 0.002(5)
C(9) 0.021(5) 0.018(5) 0.033(6) 0.013(4) 0.001(4) 0.000(4)
C(10) 0.023(6) 0.021(5) 0.037(6) 0.013(5) 0.002(5) 0.000(5)
C(11) 0.04(1) 0.013(7) 0.030(9) 0.0000 -0.007(8) 0.0000
C(12) 0.007(7) 0.010(6) 0.037(9) 0.0000 0.004(6) 0.0000

loop_
_geom_bond_atom_site_label_1
_geom_bond_atom_site_label_2
_geom_bond_distance
_geom_bond_site_symmetry_1
_geom_bond_site_symmetry_2
_geom_bond_publ_flag
Fe O(1) 2.127(8) . . yes
Fe O(4) 2.118(7) . . yes
Fe O(5) 2.128(4) . . yes
Fe O(6) 2.112(4) . . yes
Fe O(7) 2.175(8) . . yes
Fe O(8) 2.112(9) . . yes
O(1) C(9) 1.24(1) . . yes
O(2) C(9) 1.29(1) . . yes
O(3) C(10) 1.20(2) . . yes
O(4) C(10) 1.30(1) . . yes
O(7) C(11) 1.26(1) . . yes
O(8) C(12) 1.25(1) . . yes
N C(7) 1.491(8) . . yes
N H(10) 0.89 . . no
N H(11) 0.89 . . no
N H(12) 0.92 . . no
C(1) C(2) 1.40(1) . . yes
C(1) C(6) 1.39(1) . . yes
C(1) C(7) 1.48(2) . . yes
C(2) C(3) 1.38(2) . . yes
C(2) H(1) 0.95 . . no
C(3) C(4) 1.32(2) . . yes
C(3) H(2) 0.95 . . no
C(4) C(5) 1.38(2) . . yes
C(4) H(3) 0.95 . . no
C(5) C(6) 1.38(2) . . yes
C(5) H(4) 0.95 . . no
C(6) H(5) 0.95 . . no
C(7) C(8) 1.53(2) . . yes
C(7) H(6) 0.95 . . no
C(8) H(7) 0.95 . . no
C(8) H(8) 0.95 . . no
C(8) H(9) 0.95 . . no
C(9) C(10) 1.565(8) . . yes
C(11) C(12) 1.55(1) . . yes
